data_4084114
loop_
_publ_author_name
'Oberhauser, Werner'
'Manca, Gabriele'
'Ienco, Andrea'
'Strabler, Christof'
'Prock, Johannes'
'Weninger, Alexander'
'Gutmann, Rene'
'Br\"uggeller, Peter'

_publ_section_title
;
 Linear \a-Olefins Obtained with Palladium(II) Complexes Bearing a
 Partially Oxidized Tetraphosphane
;
_journal_issue 15
_journal_name_full Organometallics
_journal_page_first 4067
_journal_paper_doi 10.1021/om500573q
_journal_volume 33
_journal_year 2014
_chemical_formula_moiety 'C54 H50 Cl2 O2 P4 Pd2, C H2 Cl2, 0.8(O)'
_chemical_formula_sum 'C55 H52 Cl4 O2.8 P4 Pd2'
_chemical_formula_weight 1236.25
_chemical_name_systematic '[Pd2Cl2(Me)2(2,3-trans-dppcbO2)]'
_space_group_IT_number 14
_symmetry_cell_setting monoclinic
_symmetry_space_group_name_Hall '-P 2yn'
_symmetry_space_group_name_H-M 'P 1 21/n 1'
_atom_sites_solution_hydrogens geom
_atom_sites_solution_primary direct
_atom_sites_solution_secondary difmap
_audit_creation_method SHELXL-97
_cell_angle_alpha 90.00
_cell_angle_beta 109.0463(9)
_cell_angle_gamma 90.00
_cell_formula_units_Z 8
_cell_length_a 14.3998(6)
_cell_length_b 43.289(2)
_cell_length_c 18.0032(7)
_cell_measurement_reflns_used 62544
_cell_measurement_temperature 243(2)
_cell_measurement_theta_max 26.022
_cell_measurement_theta_min 0.998
_cell_volume 10608.0(8)
_computing_cell_refinement 'Denzo and Scalepack'
_computing_data_collection 'Kappa CCD'
_computing_data_reduction 'Denzo and Scalepack'
_computing_molecular_graphics 'SHELXTL-NT V6.1'
_computing_publication_material 'SHELXTL-NT V6.1'
_computing_structure_refinement 'SHELXL-97 (Sheldrick, 1997)'
_computing_structure_solution 'SHELXS-97 (Sheldrick, 1990)'
_diffrn_ambient_temperature 243(2)
_diffrn_measured_fraction_theta_full 1.00
_diffrn_measurement_device_type 'Kappa CCD'
_diffrn_measurement_method 'phi- and omega-scans'
_diffrn_radiation_monochromator graphite
_diffrn_radiation_source 'fine-focus sealed tube'
_diffrn_radiation_type MoK\a
_diffrn_radiation_wavelength 0.71073
_diffrn_reflns_av_R_equivalents 0.0433
_diffrn_reflns_av_sigmaI/netI 0.0840
_diffrn_reflns_limit_h_max 17
_diffrn_reflns_limit_h_min -17
_diffrn_reflns_limit_k_max 52
_diffrn_reflns_limit_k_min -53
_diffrn_reflns_limit_l_max 22
_diffrn_reflns_limit_l_min -22
_diffrn_reflns_number 29045
_diffrn_reflns_theta_full 26.07
_diffrn_reflns_theta_max 26.07
_diffrn_reflns_theta_min 1.52
_diffrn_standards_decay_% 0
_diffrn_standards_interval_time 120
_diffrn_standards_number 3
_exptl_absorpt_coefficient_mu 1.043
_exptl_absorpt_correction_T_max 0.885
_exptl_absorpt_correction_T_min 0.725
_exptl_absorpt_correction_type multi-scan
_exptl_absorpt_process_details 'Otwinowski et al, 1997'
_exptl_crystal_colour 'light brown'
_exptl_crystal_density_diffrn 1.548
_exptl_crystal_density_method 'not measured'
_exptl_crystal_description needle
_exptl_crystal_F_000 4995.2
_exptl_crystal_size_max 0.60
_exptl_crystal_size_mid 0.23
_exptl_crystal_size_min 0.10
_refine_diff_density_max 1.070
_refine_diff_density_min -0.780
_refine_diff_density_rms 0.080
_refine_ls_extinction_method none
_refine_ls_goodness_of_fit_ref 0.979
_refine_ls_hydrogen_treatment constr
_refine_ls_matrix_type full
_refine_ls_number_parameters 1229
_refine_ls_number_reflns 18513
_refine_ls_number_restraints 0
_refine_ls_restrained_S_all 1.049
_refine_ls_R_factor_all 0.0671
_refine_ls_R_factor_gt 0.0490
_refine_ls_shift/su_max 0.001
_refine_ls_shift/su_mean 0.000
_refine_ls_structure_factor_coef Fsqd
_refine_ls_weighting_details 'calc w=1/[\s^2^(Fo^2^)+(0.0959P)^2^+0.0000P] where P=(Fo^2^+2Fc^2^)/3'
_refine_ls_weighting_scheme calc
_refine_ls_wR_factor_gt 0.1361
_refine_ls_wR_factor_ref 0.1812
_reflns_number_gt 11037
_reflns_number_total 21028
_reflns_threshold_expression >2sigma(I)
_cod_data_source_file om500573q_si_002.cif
_cod_data_source_block 3
_cod_depositor_comments 'Adding full bibliography for 4084113--4084116.cif.'
_cod_original_sg_symbol_H-M 'P 21/n'
_cod_original_formula_sum 'C55 H52 Cl4 O2.80 P4 Pd2'
_cod_database_code 4084114
_diffrn_measured_fraction 0.998

loop_
_symmetry_equiv_pos_as_xyz
'x, y, z'
'-x+1/2, y+1/2, -z+1/2'
'-x, -y, -z'
'x-1/2, -y-1/2, z-1/2'

loop_
_atom_site_label
_atom_site_type_symbol
_atom_site_fract_x
_atom_site_fract_y
_atom_site_fract_z
_atom_site_U_iso_or_equiv
_atom_site_adp_type
_atom_site_occupancy
_atom_site_symmetry_multiplicity
_atom_site_calc_flag
_atom_site_refinement_flags
Pd1 Pd 0.76030(4) 0.010330(13) 0.45009(3) 0.04901(17) Uani 1 1 d .
Pd2 Pd 0.75128(4) 0.017075(12) 0.04543(3) 0.04289(16) Uani 1 1 d .
Pd3 Pd 0.29768(4) 0.246476(12) 0.59741(3) 0.04086(15) Uani 1 1 d .
Pd4 Pd 0.26817(4) 0.254436(14) 0.18944(3) 0.05433(18) Uani 1 1 d .
Cl1 Cl 0.8636(2) 0.03821(5) 0.55876(12) 0.1018(9) Uani 1 1 d .
Cl2 Cl 0.75254(14) 0.05188(5) -0.05473(10) 0.0629(5) Uani 1 1 d .
Cl3 Cl 0.36876(18) 0.21537(5) 0.70892(11) 0.0860(7) Uani 1 1 d .
Cl4 Cl 0.1878(2) 0.21848(6) 0.08867(12) 0.1090(9) Uani 1 1 d .
P1 P 0.66279(12) 0.05741(4) 0.30659(10) 0.0385(4) Uani 1 1 d .
P2 P 0.68262(12) -0.02094(4) 0.34852(10) 0.0403(4) Uani 1 1 d .
P3 P 0.76793(12) -0.02151(4) 0.13164(10) 0.0390(4) Uani 1 1 d .
P4 P 0.86332(12) 0.04972(4) 0.20637(9) 0.0380(4) Uani 1 1 d .
P5 P 0.21883(12) 0.20416(4) 0.44945(10) 0.0420(4) Uani 1 1 d .
P6 P 0.23434(12) 0.28058(4) 0.50119(9) 0.0375(4) Uani 1 1 d .
P7 P 0.31526(12) 0.29044(4) 0.28462(10) 0.0408(4) Uani 1 1 d .
P8 P 0.40599(12) 0.21662(4) 0.33616(10) 0.0442(4) Uani 1 1 d .
O1 O 0.7325(3) 0.05536(10) 0.3887(2) 0.0497(11) Uani 1 1 d .
O2 O 0.7955(3) 0.05718(9) 0.1257(2) 0.0425(10) Uani 1 1 d .
O3 O 0.2958(3) 0.20378(10) 0.5292(2) 0.0521(12) Uani 1 1 d .
O4 O 0.3309(3) 0.21257(10) 0.2565(2) 0.0529(12) Uani 1 1 d .
C1 C 0.6933(4) 0.02984(14) 0.2423(3) 0.0368(15) Uani 1 1 d .
H1A H 0.6615 0.0360 0.1868 0.044 Uiso 1 1 calc R
C2 C 0.6805(4) -0.00582(13) 0.2515(3) 0.0317(13) Uani 1 1 d .
H2A H 0.6243 -0.0141 0.2083 0.038 Uiso 1 1 calc R
C3 C 0.7801(4) -0.01048(14) 0.2352(3) 0.0353(14) Uani 1 1 d .
H3A H 0.8242 -0.0248 0.2737 0.042 Uiso 1 1 calc R
C4 C 0.8064(4) 0.02434(13) 0.2585(4) 0.0374(15) Uani 1 1 d .
H4A H 0.8418 0.0258 0.3157 0.045 Uiso 1 1 calc R
C5 C 0.7823(6) -0.02628(17) 0.5249(4) 0.071(2) Uani 1 1 d .
H5A H 0.7570 -0.0214 0.5673 0.106 Uiso 1 1 calc R
H5B H 0.8521 -0.0306 0.5465 0.106 Uiso 1 1 calc R
H5C H 0.7483 -0.0442 0.4966 0.106 Uiso 1 1 calc R
C6 C 0.6972(5) -0.01481(17) -0.0413(4) 0.062(2) Uani 1 1 d .
H6A H 0.6290 -0.0101 -0.0700 0.093 Uiso 1 1 calc R
H6B H 0.7017 -0.0352 -0.0181 0.093 Uiso 1 1 calc R
H6C H 0.7352 -0.0143 -0.0769 0.093 Uiso 1 1 calc R
C7 C 0.2451(4) 0.23291(13) 0.3867(4) 0.0382(15) Uani 1 1 d .
H7A H 0.2097 0.2278 0.3310 0.046 Uiso 1 1 calc R
C8 C 0.2331(4) 0.26848(13) 0.4014(3) 0.0359(14) Uani 1 1 d .
H8A H 0.1766 0.2775 0.3597 0.043 Uiso 1 1 calc R
C9 C 0.3323(4) 0.27388(13) 0.3840(3) 0.0352(14) Uani 1 1 d .
H9A H 0.3784 0.2866 0.4257 0.042 Uiso 1 1 calc R
C10 C 0.3559(4) 0.23951(13) 0.3979(3) 0.0361(15) Uani 1 1 d .
H10A H 0.3955 0.2362 0.4537 0.043 Uiso 1 1 calc R
C17 C 0.3079(5) 0.28282(15) 0.6726(4) 0.0480(17) Uani 1 1 d .
H17A H 0.2735 0.2778 0.7092 0.072 Uiso 1 1 calc R
H17B H 0.2786 0.3010 0.6427 0.072 Uiso 1 1 calc R
H17C H 0.3765 0.2869 0.7015 0.072 Uiso 1 1 calc R
C18 C 0.2171(6) 0.28935(19) 0.1085(4) 0.085(3) Uani 1 1 d .
H18A H 0.2527 0.2891 0.0712 0.127 Uiso 1 1 calc R
H18B H 0.2269 0.3091 0.1354 0.127 Uiso 1 1 calc R
H18C H 0.1476 0.2863 0.0809 0.127 Uiso 1 1 calc R
C11 C 0.6597(4) 0.09573(15) 0.2659(4) 0.0449(16) Uani 1 1 d .
C12 C 0.6864(6) 0.11898(17) 0.3197(5) 0.067(2) Uani 1 1 d .
H12 H 0.7132 0.1148 0.3737 0.081 Uiso 1 1 calc R
C13 C 0.6720(7) 0.15019(18) 0.2905(6) 0.084(3) Uani 1 1 d .
H13 H 0.6890 0.1666 0.3267 0.101 Uiso 1 1 calc R
C14 C 0.6354(7) 0.1567(2) 0.2137(7) 0.085(3) Uani 1 1 d .
H14 H 0.6250 0.1773 0.1960 0.102 Uiso 1 1 calc R
C15 C 0.6139(7) 0.1328(2) 0.1623(6) 0.094(3) Uani 1 1 d .
H15 H 0.5892 0.1371 0.1082 0.113 Uiso 1 1 calc R
C16 C 0.6273(5) 0.10189(18) 0.1871(4) 0.065(2) Uani 1 1 d .
H16 H 0.6143 0.0857 0.1502 0.079 Uiso 1 1 calc R
C21 C 0.5386(5) 0.05058(14) 0.3015(4) 0.0434(16) Uani 1 1 d .
C22 C 0.4606(5) 0.0510(2) 0.2321(5) 0.069(2) Uani 1 1 d .
H22 H 0.4724 0.0531 0.1840 0.083 Uiso 1 1 calc R
C23 C 0.3657(5) 0.04841(19) 0.2329(5) 0.073(2) Uani 1 1 d .
H23 H 0.3131 0.0495 0.1854 0.088 Uiso 1 1 calc R
C24 C 0.3472(6) 0.04430(18) 0.3021(6) 0.069(2) Uani 1 1 d .
H24 H 0.2825 0.0416 0.3021 0.083 Uiso 1 1 calc R
C25 C 0.4228(7) 0.04417(19) 0.3704(6) 0.077(3) Uani 1 1 d .
H25 H 0.4099 0.0420 0.4180 0.093 Uiso 1 1 calc R
C26 C 0.5182(5) 0.04716(17) 0.3715(4) 0.059(2) Uani 1 1 d .
H26 H 0.5698 0.0469 0.4197 0.071 Uiso 1 1 calc R
C31 C 0.7337(5) -0.05936(16) 0.3518(4) 0.0509(18) Uani 1 1 d .
C32 C 0.8361(6) -0.06279(19) 0.3837(4) 0.067(2) Uani 1 1 d .
H32 H 0.8770 -0.0456 0.4017 0.081 Uiso 1 1 calc R
C33 C 0.8766(8) -0.0932(3) 0.3883(5) 0.112(4) Uani 1 1 d .
H33 H 0.9451 -0.0959 0.4074 0.134 Uiso 1 1 calc R
C34 C 0.8175(10) -0.1183(2) 0.3654(7) 0.106(4) Uani 1 1 d .
H34 H 0.8450 -0.1382 0.3719 0.128 Uiso 1 1 calc R
C35 C 0.7183(9) -0.1146(2) 0.3330(7) 0.111(4) Uani 1 1 d .
H35 H 0.6774 -0.1318 0.3141 0.133 Uiso 1 1 calc R
C36 C 0.6786(6) -0.08490(18) 0.3283(5) 0.081(3) Uani 1 1 d .
H36 H 0.6100 -0.0827 0.3077 0.097 Uiso 1 1 calc R
C41 C 0.5541(4) -0.02912(14) 0.3377(4) 0.0375(15) Uani 1 1 d .
C42 C 0.5266(5) -0.02891(18) 0.4041(4) 0.063(2) Uani 1 1 d .
H42 H 0.5730 -0.0234 0.4526 0.075 Uiso 1 1 calc R
C43 C 0.4324(6) -0.0366(2) 0.4013(5) 0.078(3) Uani 1 1 d .
H43 H 0.4156 -0.0365 0.4475 0.094 Uiso 1 1 calc R
C44 C 0.3633(5) -0.04440(17) 0.3308(5) 0.063(2) Uani 1 1 d .
H44 H 0.3000 -0.0507 0.3287 0.076 Uiso 1 1 calc R
C45 C 0.3878(5) -0.04291(17) 0.2655(5) 0.063(2) Uani 1 1 d .
H45 H 0.3395 -0.0468 0.2167 0.076 Uiso 1 1 calc R
C46 C 0.4822(5) -0.03579(15) 0.2674(4) 0.0524(18) Uani 1 1 d .
H46 H 0.4975 -0.0355 0.2205 0.063 Uiso 1 1 calc R
C51 C 0.6685(5) -0.04972(17) 0.1081(4) 0.0499(18) Uani 1 1 d .
C52 C 0.5744(6) -0.0405(2) 0.0729(4) 0.070(2) Uani 1 1 d .
H52 H 0.5635 -0.0194 0.0603 0.084 Uiso 1 1 calc R
C53 C 0.4950(7) -0.0592(3) 0.0545(6) 0.094(3) Uani 1 1 d .
H53 H 0.4310 -0.0514 0.0316 0.113 Uiso 1 1 calc R
C54 C 0.5116(9) -0.0895(4) 0.0704(7) 0.133(5) Uani 1 1 d .
H54 H 0.4583 -0.1033 0.0585 0.159 Uiso 1 1 calc R
C55 C 0.6039(10) -0.1002(3) 0.1031(9) 0.166(6) Uani 1 1 d .
H55 H 0.6147 -0.1216 0.1112 0.199 Uiso 1 1 calc R
C56 C 0.6829(7) -0.0801(2) 0.1250(6) 0.106(3) Uani 1 1 d .
H56 H 0.7464 -0.0875 0.1515 0.128 Uiso 1 1 calc R
C61 C 0.8794(4) -0.04416(14) 0.1427(4) 0.0414(16) Uani 1 1 d .
C62 C 0.9235(5) -0.06324(17) 0.2044(4) 0.064(2) Uani 1 1 d .
H62 H 0.8957 -0.0649 0.2448 0.076 Uiso 1 1 calc R
C63 C 1.0052(6) -0.0799(2) 0.2104(6) 0.089(3) Uani 1 1 d .
H63 H 1.0336 -0.0926 0.2543 0.106 Uiso 1 1 calc R
C64 C 1.0447(6) -0.0780(2) 0.1537(7) 0.091(3) Uani 1 1 d .
H64 H 1.0984 -0.0907 0.1556 0.109 Uiso 1 1 calc R
C65 C 1.0094(6) -0.0582(2) 0.0933(6) 0.094(3) Uani 1 1 d .
H65 H 1.0415 -0.0559 0.0557 0.113 Uiso 1 1 calc R
C66 C 0.9249(6) -0.04124(19) 0.0869(4) 0.069(2) Uani 1 1 d .
H66 H 0.8989 -0.0277 0.0442 0.083 Uiso 1 1 calc R
C71 C 0.9720(4) 0.03123(14) 0.2023(4) 0.0415(15) Uani 1 1 d .
C72 C 1.0039(5) 0.03720(19) 0.1385(4) 0.062(2) Uani 1 1 d .
H72 H 0.9683 0.0510 0.0992 0.074 Uiso 1 1 calc R
C73 C 1.0857(6) 0.0233(2) 0.1323(5) 0.085(3) Uani 1 1 d .
H73 H 1.1054 0.0276 0.0885 0.102 Uiso 1 1 calc R
C74 C 1.1390(5) 0.0036(2) 0.1875(5) 0.069(2) Uani 1 1 d .
H74 H 1.1943 -0.0063 0.1817 0.083 Uiso 1 1 calc R
C75 C 1.1108(5) -0.00192(19) 0.2535(4) 0.063(2) Uani 1 1 d .
H75 H 1.1487 -0.0152 0.2931 0.076 Uiso 1 1 calc R
C76 C 1.0289(5) 0.01179(16) 0.2615(4) 0.0488(17) Uani 1 1 d .
H76 H 1.0111 0.0081 0.3066 0.059 Uiso 1 1 calc R
C81 C 0.8965(4) 0.08400(15) 0.2666(3) 0.0401(15) Uani 1 1 d .
C82 C 0.8792(5) 0.11230(16) 0.2336(4) 0.0492(17) Uani 1 1 d .
H82 H 0.8494 0.1140 0.1789 0.059 Uiso 1 1 calc R
C83 C 0.9044(5) 0.13855(18) 0.2782(5) 0.063(2) Uani 1 1 d .
H83 H 0.8908 0.1581 0.2543 0.076 Uiso 1 1 calc R
C84 C 0.9487(5) 0.13626(17) 0.3565(5) 0.063(2) Uani 1 1 d .
H84 H 0.9643 0.1543 0.3871 0.076 Uiso 1 1 calc R
C85 C 0.9712(6) 0.1082(2) 0.3920(5) 0.071(2) Uani 1 1 d .
H85 H 1.0036 0.1068 0.4464 0.086 Uiso 1 1 calc R
C86 C 0.9452(5) 0.08153(17) 0.3462(4) 0.0538(18) Uani 1 1 d .
H86 H 0.9610 0.0620 0.3696 0.065 Uiso 1 1 calc R
C11A C 0.0970(4) 0.21047(13) 0.4537(4) 0.0384(15) Uani 1 1 d .
C12A C 0.0803(5) 0.20300(16) 0.5219(4) 0.0509(18) Uani 1 1 d .
H12A H 0.1324 0.1960 0.5653 0.061 Uiso 1 1 calc R
C13A C -0.0115(6) 0.20570(19) 0.5273(5) 0.071(2) Uani 1 1 d .
H13A H -0.0232 0.1999 0.5738 0.086 Uiso 1 1 calc R
C14A C -0.0900(5) 0.2174(2) 0.4622(5) 0.072(2) Uani 1 1 d .
H14A H -0.1536 0.2198 0.4651 0.086 Uiso 1 1 calc R
C15A C -0.0700(5) 0.22488(18) 0.3971(4) 0.058(2) Uani 1 1 d .
H15A H -0.1208 0.2328 0.3541 0.069 Uiso 1 1 calc R
C16A C 0.0217(5) 0.22146(16) 0.3906(4) 0.0528(18) Uani 1 1 d .
H16A H 0.0329 0.2266 0.3435 0.063 Uiso 1 1 calc R
C21A C 0.2123(5) 0.16731(16) 0.3990(4) 0.0523(18) Uani 1 1 d .
C22A C 0.1632(5) 0.16371(17) 0.3210(4) 0.059(2) Uani 1 1 d .
H22A H 0.1372 0.1813 0.2906 0.071 Uiso 1 1 calc R
C23A C 0.1503(6) 0.1356(2) 0.2852(6) 0.079(3) Uani 1 1 d .
H23A H 0.1184 0.1340 0.2307 0.095 Uiso 1 1 calc R
C24A C 0.1841(7) 0.1099(3) 0.3292(8) 0.110(4) Uani 1 1 d .
H24A H 0.1752 0.0903 0.3052 0.132 Uiso 1 1 calc R
C25A C 0.2318(7) 0.1126(2) 0.4099(7) 0.094(3) Uani 1 1 d .
H25A H 0.2537 0.0948 0.4404 0.113 Uiso 1 1 calc R
C26A C 0.2474(5) 0.14162(18) 0.4457(5) 0.070(2) Uani 1 1 d .
H26A H 0.2807 0.1437 0.4999 0.084 Uiso 1 1 calc R
C31A C 0.1069(4) 0.29191(15) 0.4850(4) 0.0422(16) Uani 1 1 d .
C32A C 0.0484(5) 0.30561(17) 0.4182(4) 0.060(2) Uani 1 1 d .
H32A H 0.0735 0.3095 0.3770 0.072 Uiso 1 1 calc R
C33A C -0.0475(6) 0.31395(18) 0.4096(5) 0.069(2) Uani 1 1 d .
H33A H -0.0862 0.3237 0.3632 0.083 Uiso 1 1 calc R
C34A C -0.0857(5) 0.30820(18) 0.4676(5) 0.064(2) Uani 1 1 d .
H34A H -0.1510 0.3138 0.4611 0.077 Uiso 1 1 calc R
C35A C -0.0300(6) 0.29444(18) 0.5347(5) 0.066(2) Uani 1 1 d .
H35A H -0.0566 0.2907 0.5752 0.079 Uiso 1 1 calc R
C36A C 0.0668(5) 0.28570(16) 0.5446(4) 0.0537(18) Uani 1 1 d .
H36A H 0.1047 0.2757 0.5910 0.064 Uiso 1 1 calc R
C41A C 0.3044(6) 0.31694(15) 0.5177(4) 0.0549(19) Uani 1 1 d .
C42A C 0.2591(6) 0.34547(17) 0.5039(4) 0.067(2) Uani 1 1 d .
H42A H 0.1902 0.3472 0.4861 0.081 Uiso 1 1 calc R
C43A C 0.3206(11) 0.3723(2) 0.5177(6) 0.105(4) Uani 1 1 d .
H43A H 0.2932 0.3922 0.5076 0.127 Uiso 1 1 calc R
C44A C 0.4197(10) 0.3684(3) 0.5458(6) 0.107(4) Uani 1 1 d .
H44A H 0.4598 0.3861 0.5553 0.129 Uiso 1 1 calc R
C45A C 0.4633(8) 0.3406(2) 0.5609(5) 0.087(3) Uani 1 1 d .
H45A H 0.5322 0.3390 0.5797 0.105 Uiso 1 1 calc R
C46A C 0.4065(6) 0.31492(18) 0.5485(4) 0.058(2) Uani 1 1 d .
H46A H 0.4363 0.2954 0.5608 0.069 Uiso 1 1 calc R
C51A C 0.4306(5) 0.31080(15) 0.2948(4) 0.0463(17) Uani 1 1 d .
C52A C 0.4964(6) 0.3204(2) 0.3649(5) 0.079(3) Uani 1 1 d .
H52A H 0.4842 0.3161 0.4121 0.095 Uiso 1 1 calc R
C53A C 0.5800(6) 0.3362(2) 0.3669(6) 0.098(3) Uani 1 1 d .
H53A H 0.6255 0.3419 0.4155 0.118 Uiso 1 1 calc R
C54A C 0.5971(7) 0.3433(2) 0.3023(7) 0.096(3) Uani 1 1 d .
H54A H 0.6545 0.3541 0.3046 0.116 Uiso 1 1 calc R
C55A C 0.5313(8) 0.3350(3) 0.2307(7) 0.123(4) Uani 1 1 d .
H55A H 0.5421 0.3406 0.1837 0.148 Uiso 1 1 calc R
C56A C 0.4501(7) 0.3184(2) 0.2290(5) 0.106(4) Uani 1 1 d .
H56A H 0.4064 0.3120 0.1802 0.127 Uiso 1 1 calc R
C61A C 0.2294(5) 0.32194(15) 0.2789(4) 0.0423(16) Uani 1 1 d .
C62A C 0.2586(5) 0.35025(16) 0.3137(4) 0.0545(18) Uani 1 1 d .
H62A H 0.3253 0.3536 0.3421 0.065 Uiso 1 1 calc R
C63A C 0.1921(6) 0.37387(18) 0.3079(5) 0.069(2) Uani 1 1 d .
H63A H 0.2139 0.3930 0.3318 0.083 Uiso 1 1 calc R
C64A C 0.0946(6) 0.3694(2) 0.2676(5) 0.076(2) Uani 1 1 d .
H64A H 0.0495 0.3857 0.2622 0.091 Uiso 1 1 calc R
C65A C 0.0634(5) 0.34108(18) 0.2350(4) 0.061(2) Uani 1 1 d .
H65A H -0.0038 0.3375 0.2094 0.073 Uiso 1 1 calc R
C66A C 0.1314(5) 0.31756(17) 0.2399(4) 0.0530(18) Uani 1 1 d .
H66A H 0.1095 0.2984 0.2161 0.064 Uiso 1 1 calc R
C71A C 0.5161(5) 0.23482(15) 0.3313(4) 0.0450(17) Uani 1 1 d .
C72A C 0.5880(5) 0.24491(19) 0.3975(5) 0.068(2) Uani 1 1 d .
H72A H 0.5805 0.2425 0.4471 0.081 Uiso 1 1 calc R
C73A C 0.6732(6) 0.2588(2) 0.3907(6) 0.084(3) Uani 1 1 d .
H73A H 0.7235 0.2653 0.4360 0.100 Uiso 1 1 calc R
C74A C 0.6828(7) 0.26289(19) 0.3184(6) 0.077(3) Uani 1 1 d .
H74A H 0.7401 0.2722 0.3146 0.093 Uiso 1 1 calc R
C75A C 0.6124(7) 0.2539(2) 0.2525(6) 0.088(3) Uani 1 1 d .
H75A H 0.6192 0.2577 0.2031 0.106 Uiso 1 1 calc R
C76A C 0.5277(6) 0.2386(2) 0.2577(5) 0.072(2) Uani 1 1 d .
H76A H 0.4799 0.2311 0.2122 0.087 Uiso 1 1 calc R
C81A C 0.4414(4) 0.18032(15) 0.3835(4) 0.0461(17) Uani 1 1 d .
C82A C 0.4847(5) 0.17739(18) 0.4656(5) 0.069(2) Uani 1 1 d .
H82A H 0.4935 0.1951 0.4974 0.083 Uiso 1 1 calc R
C83A C 0.5145(6) 0.1490(2) 0.5000(5) 0.082(3) Uani 1 1 d .
H83A H 0.5430 0.1472 0.5548 0.098 Uiso 1 1 calc R
C84A C 0.5013(6) 0.12317(18) 0.4514(5) 0.074(2) Uani 1 1 d .
H84A H 0.5222 0.1037 0.4737 0.089 Uiso 1 1 calc R
C85A C 0.4583(6) 0.12575(18) 0.3717(5) 0.073(2) Uani 1 1 d .
H85A H 0.4491 0.1080 0.3400 0.088 Uiso 1 1 calc R
C86A C 0.4281(5) 0.15447(16) 0.3372(5) 0.061(2) Uani 1 1 d .
H86A H 0.3987 0.1561 0.2824 0.073 Uiso 1 1 calc R
Cl5 Cl 0.2547(2) 0.38387(6) 0.13494(16) 0.1056(8) Uani 1 1 d .
Cl6 Cl 0.3471(3) 0.35848(8) 0.0285(2) 0.1574(15) Uani 1 1 d .
C19 C 0.2757(8) 0.3873(3) 0.0488(6) 0.118(4) Uani 1 1 d .
H19A H 0.3079 0.4072 0.0483 0.142 Uiso 1 1 calc R
H19B H 0.2123 0.3877 0.0065 0.142 Uiso 1 1 calc R
Cl7 Cl 0.6789(3) 0.39292(11) 0.5711(3) 0.232(2) Uani 1 1 d .
Cl8 Cl 0.8711(4) 0.36856(13) 0.6121(4) 0.248(3) Uani 1 1 d .
C20 C 0.7611(7) 0.3662(3) 0.6183(8) 0.193(8) Uani 1 1 d .
H20A H 0.7670 0.3670 0.6740 0.232 Uiso 1 1 calc R
H20B H 0.7344 0.3459 0.5985 0.232 Uiso 1 1 calc R
O5 O 0.0568(4) 0.23578(17) 0.2174(4) 0.113(2) Uani 1 1 d .
O6 O 0.9779(8) 0.0086(3) 0.4346(7) 0.139(5) Uani 0.60 1 d P

loop_
_atom_site_aniso_label
_atom_site_aniso_U_11
_atom_site_aniso_U_22
_atom_site_aniso_U_33
_atom_site_aniso_U_23
_atom_site_aniso_U_13
_atom_site_aniso_U_12
Pd1 0.0569(4) 0.0489(4) 0.0403(3) 0.0025(3) 0.0145(3) -0.0034(3)
Pd2 0.0461(3) 0.0490(3) 0.0350(3) -0.0019(2) 0.0152(2) 0.0023(2)
Pd3 0.0424(3) 0.0452(3) 0.0341(3) 0.0017(2) 0.0112(2) 0.0055(2)
Pd4 0.0616(4) 0.0584(4) 0.0410(3) -0.0019(3) 0.0139(3) 0.0032(3)
Cl1 0.156(2) 0.0685(16) 0.0517(13) -0.0048(11) -0.0055(14) -0.0179(15)
Cl2 0.0785(13) 0.0706(13) 0.0433(10) 0.0071(9) 0.0250(9) -0.0042(10)
Cl3 0.1206(18) 0.0827(16) 0.0470(12) 0.0215(11) 0.0170(12) 0.0453(14)
Cl4 0.159(2) 0.0845(18) 0.0523(13) -0.0117(12) -0.0090(14) -0.0067(16)
P1 0.0448(10) 0.0362(10) 0.0392(10) 0.0032(8) 0.0202(8) 0.0054(7)
P2 0.0410(10) 0.0435(10) 0.0382(10) 0.0081(8) 0.0152(8) -0.0027(8)
P3 0.0431(10) 0.0392(10) 0.0391(10) -0.0028(8) 0.0193(8) 0.0053(8)
P4 0.0404(10) 0.0433(10) 0.0343(10) -0.0032(8) 0.0179(8) -0.0046(8)
P5 0.0493(10) 0.0344(10) 0.0438(10) 0.0019(8) 0.0173(8) 0.0017(8)
P6 0.0457(10) 0.0321(9) 0.0347(9) 0.0007(7) 0.0133(8) 0.0034(7)
P7 0.0472(10) 0.0392(10) 0.0403(10) 0.0025(8) 0.0200(8) -0.0002(8)
P8 0.0460(10) 0.0429(11) 0.0429(10) -0.0073(8) 0.0135(8) 0.0087(8)
O1 0.067(3) 0.039(3) 0.051(3) 0.004(2) 0.030(2) 0.004(2)
O2 0.046(3) 0.038(3) 0.044(3) 0.001(2) 0.015(2) -0.0052(19)
O3 0.069(3) 0.034(3) 0.056(3) 0.002(2) 0.023(2) 0.007(2)
O4 0.060(3) 0.049(3) 0.045(3) -0.008(2) 0.010(2) 0.010(2)
C1 0.039(4) 0.046(4) 0.031(3) 0.002(3) 0.020(3) 0.005(3)
C2 0.035(3) 0.036(4) 0.025(3) 0.003(3) 0.012(3) -0.002(3)
C3 0.037(3) 0.035(4) 0.039(4) -0.003(3) 0.019(3) 0.006(3)
C4 0.043(4) 0.032(4) 0.042(4) 0.010(3) 0.020(3) 0.006(3)
C5 0.105(6) 0.061(5) 0.042(4) 0.013(4) 0.019(4) -0.014(5)
C6 0.080(5) 0.066(5) 0.049(4) -0.017(4) 0.034(4) -0.012(4)
C7 0.039(4) 0.031(4) 0.040(4) -0.001(3) 0.006(3) -0.001(3)
C8 0.043(4) 0.027(3) 0.037(4) -0.001(3) 0.012(3) 0.007(3)
C9 0.045(4) 0.028(3) 0.035(3) -0.010(3) 0.016(3) -0.005(3)
C10 0.045(4) 0.038(4) 0.027(3) -0.007(3) 0.015(3) 0.008(3)
C17 0.055(4) 0.049(4) 0.038(4) -0.015(3) 0.013(3) 0.001(3)
C18 0.121(8) 0.061(6) 0.070(6) 0.015(4) 0.027(5) 0.013(5)
C11 0.044(4) 0.040(4) 0.056(5) 0.004(4) 0.024(3) 0.005(3)
C12 0.080(6) 0.052(5) 0.085(6) -0.002(5) 0.046(5) -0.008(4)
C13 0.106(7) 0.036(5) 0.124(9) -0.006(5) 0.057(7) -0.008(5)
C14 0.088(7) 0.059(6) 0.119(9) 0.042(6) 0.047(6) 0.015(5)
C15 0.117(8) 0.076(7) 0.089(7) 0.044(6) 0.032(6) 0.023(6)
C16 0.083(6) 0.056(5) 0.061(5) 0.014(4) 0.030(4) 0.006(4)
C21 0.055(4) 0.035(4) 0.050(4) -0.004(3) 0.031(4) 0.001(3)
C22 0.060(5) 0.096(7) 0.057(5) -0.027(5) 0.026(4) -0.012(4)
C23 0.050(5) 0.085(6) 0.087(6) -0.037(5) 0.024(4) -0.013(4)
C24 0.057(5) 0.065(6) 0.094(7) -0.009(5) 0.038(5) -0.008(4)
C25 0.086(7) 0.079(6) 0.090(7) 0.019(5) 0.061(6) 0.010(5)
C26 0.059(5) 0.067(5) 0.064(5) 0.015(4) 0.036(4) 0.014(4)
C31 0.063(5) 0.049(5) 0.045(4) 0.015(3) 0.025(4) 0.001(4)
C32 0.065(5) 0.078(6) 0.059(5) 0.019(4) 0.021(4) 0.027(4)
C33 0.114(9) 0.169(12) 0.063(6) 0.052(7) 0.044(6) 0.100(9)
C34 0.168(12) 0.062(7) 0.134(10) 0.029(7) 0.111(10) 0.034(7)
C35 0.114(9) 0.075(8) 0.168(11) -0.014(7) 0.079(8) 0.003(6)
C36 0.074(6) 0.040(5) 0.118(7) -0.007(5) 0.016(5) 0.007(4)
C41 0.034(3) 0.039(4) 0.040(4) 0.010(3) 0.013(3) -0.003(3)
C42 0.058(5) 0.090(6) 0.046(4) 0.000(4) 0.025(4) -0.024(4)
C43 0.084(6) 0.098(7) 0.067(6) 0.014(5) 0.044(5) -0.004(5)
C44 0.049(5) 0.055(5) 0.089(7) 0.017(5) 0.027(5) -0.001(4)
C45 0.056(5) 0.067(6) 0.056(5) -0.001(4) 0.004(4) -0.008(4)
C46 0.059(5) 0.055(5) 0.049(5) 0.002(3) 0.026(4) -0.004(4)
C51 0.051(5) 0.058(5) 0.048(4) -0.013(4) 0.026(3) -0.003(4)
C52 0.053(5) 0.092(7) 0.069(5) -0.015(5) 0.025(4) -0.013(5)
C53 0.071(7) 0.114(9) 0.099(8) -0.034(7) 0.030(5) -0.024(7)
C54 0.099(9) 0.162(14) 0.149(11) -0.047(10) 0.055(8) -0.081(10)
C55 0.116(10) 0.066(8) 0.292(19) -0.028(10) 0.034(11) -0.044(8)
C56 0.096(7) 0.056(6) 0.157(10) 0.010(6) 0.027(7) -0.013(5)
C61 0.042(4) 0.035(4) 0.053(4) -0.001(3) 0.023(3) 0.004(3)
C62 0.061(5) 0.060(5) 0.075(6) 0.008(4) 0.030(4) 0.019(4)
C63 0.079(6) 0.086(7) 0.104(8) 0.022(6) 0.035(6) 0.038(5)
C64 0.057(6) 0.077(7) 0.134(9) -0.014(7) 0.025(6) 0.022(5)
C65 0.069(6) 0.123(9) 0.106(8) -0.020(7) 0.049(6) 0.024(6)
C66 0.074(5) 0.088(6) 0.054(5) -0.004(4) 0.032(4) 0.016(5)
C71 0.042(4) 0.039(4) 0.042(4) 0.001(3) 0.011(3) -0.006(3)
C72 0.056(5) 0.092(6) 0.046(4) 0.010(4) 0.028(4) 0.007(4)
C73 0.071(6) 0.137(9) 0.067(6) 0.016(6) 0.049(5) 0.011(6)
C74 0.051(5) 0.101(7) 0.066(5) 0.007(5) 0.033(4) 0.013(4)
C75 0.047(5) 0.083(6) 0.055(5) 0.008(4) 0.012(4) 0.011(4)
C76 0.047(4) 0.064(5) 0.041(4) -0.003(3) 0.022(3) -0.001(4)
C81 0.040(4) 0.047(4) 0.033(4) -0.002(3) 0.012(3) -0.010(3)
C82 0.049(4) 0.052(5) 0.050(4) 0.000(4) 0.020(3) -0.006(3)
C83 0.056(5) 0.053(5) 0.079(6) 0.005(5) 0.020(4) -0.007(4)
C84 0.073(5) 0.040(5) 0.075(6) -0.020(4) 0.023(5) -0.011(4)
C85 0.078(6) 0.087(7) 0.045(5) -0.017(5) 0.014(4) -0.017(5)
C86 0.061(5) 0.045(4) 0.051(5) 0.001(4) 0.012(4) -0.004(3)
C11A 0.050(4) 0.031(4) 0.040(4) -0.005(3) 0.022(3) -0.004(3)
C12A 0.056(5) 0.055(5) 0.044(4) 0.007(3) 0.019(3) -0.007(4)
C13A 0.085(6) 0.077(6) 0.070(6) 0.011(5) 0.050(5) -0.008(5)
C14A 0.046(5) 0.093(7) 0.082(6) -0.011(5) 0.029(5) 0.000(4)
C15A 0.048(5) 0.077(6) 0.047(5) -0.007(4) 0.014(4) 0.002(4)
C16A 0.055(5) 0.050(5) 0.055(5) -0.001(4) 0.019(4) -0.003(4)
C21A 0.050(4) 0.046(4) 0.067(5) 0.000(4) 0.027(4) -0.001(3)
C22A 0.062(5) 0.052(5) 0.066(5) -0.019(4) 0.023(4) -0.004(4)
C23A 0.075(6) 0.055(6) 0.111(8) -0.034(6) 0.035(5) -0.004(5)
C24A 0.073(7) 0.108(10) 0.165(12) -0.081(9) 0.061(7) -0.024(6)
C25A 0.088(7) 0.038(5) 0.167(11) 0.017(6) 0.057(7) -0.002(5)
C26A 0.071(5) 0.050(5) 0.093(6) 0.007(5) 0.033(5) 0.005(4)
C31A 0.046(4) 0.042(4) 0.041(4) -0.006(3) 0.017(3) 0.004(3)
C32A 0.078(5) 0.064(5) 0.048(4) 0.011(4) 0.034(4) 0.030(4)
C33A 0.073(6) 0.072(6) 0.052(5) -0.003(4) 0.006(4) 0.037(4)
C34A 0.056(5) 0.065(6) 0.067(5) -0.008(4) 0.012(4) 0.017(4)
C35A 0.065(5) 0.072(6) 0.079(6) 0.001(5) 0.047(5) 0.002(4)
C36A 0.056(5) 0.056(5) 0.046(4) -0.001(4) 0.012(3) -0.003(4)
C41A 0.094(6) 0.031(4) 0.044(4) -0.015(3) 0.030(4) -0.016(4)
C42A 0.102(6) 0.048(5) 0.055(5) -0.010(4) 0.031(4) 0.003(5)
C43A 0.213(13) 0.033(5) 0.085(7) 0.000(5) 0.068(8) -0.025(7)
C44A 0.155(11) 0.100(9) 0.082(7) -0.038(7) 0.060(8) -0.081(9)
C45A 0.118(8) 0.076(7) 0.062(6) -0.020(5) 0.021(5) -0.045(6)
C46A 0.071(5) 0.059(5) 0.045(4) -0.018(4) 0.021(4) -0.023(4)
C51A 0.049(4) 0.045(4) 0.053(4) 0.001(3) 0.028(4) -0.002(3)
C52A 0.069(6) 0.120(8) 0.054(5) 0.003(5) 0.027(4) -0.031(5)
C53A 0.056(6) 0.125(9) 0.103(8) 0.011(7) 0.013(5) -0.032(6)
C54A 0.083(7) 0.081(7) 0.145(10) -0.009(7) 0.065(7) -0.034(5)
C55A 0.138(10) 0.141(10) 0.129(10) -0.028(8) 0.096(8) -0.073(8)
C56A 0.114(8) 0.149(10) 0.076(6) -0.031(6) 0.060(6) -0.076(7)
C61A 0.056(4) 0.039(4) 0.034(4) 0.010(3) 0.016(3) -0.003(3)
C62A 0.057(5) 0.054(5) 0.052(5) 0.001(4) 0.018(4) 0.010(4)
C63A 0.071(6) 0.057(5) 0.076(6) -0.010(4) 0.019(5) 0.003(4)
C64A 0.081(6) 0.063(6) 0.096(7) 0.021(5) 0.046(5) 0.028(5)
C65A 0.054(5) 0.058(5) 0.070(5) 0.018(4) 0.018(4) 0.003(4)
C66A 0.056(5) 0.051(5) 0.052(4) 0.002(4) 0.018(4) 0.001(4)
C71A 0.047(4) 0.046(4) 0.046(4) -0.006(3) 0.020(3) 0.006(3)
C72A 0.053(5) 0.087(6) 0.059(5) -0.001(4) 0.013(4) -0.006(4)
C73A 0.057(5) 0.096(7) 0.090(7) 0.021(5) 0.013(5) -0.023(5)
C74A 0.072(6) 0.065(6) 0.116(8) 0.013(6) 0.058(6) 0.007(5)
C75A 0.067(6) 0.136(9) 0.072(7) -0.009(6) 0.036(5) 0.013(6)
C76A 0.059(5) 0.108(7) 0.057(5) -0.019(5) 0.029(4) -0.001(5)
C81A 0.044(4) 0.046(4) 0.045(4) -0.005(3) 0.010(3) 0.011(3)
C82A 0.065(5) 0.058(5) 0.076(6) -0.014(4) 0.010(4) 0.019(4)
C83A 0.088(6) 0.069(6) 0.075(6) 0.013(5) 0.008(5) 0.024(5)
C84A 0.086(6) 0.041(5) 0.083(6) 0.010(4) 0.014(5) 0.021(4)
C85A 0.087(6) 0.045(5) 0.086(6) -0.019(4) 0.027(5) 0.010(4)
C86A 0.071(5) 0.044(5) 0.069(5) -0.010(4) 0.023(4) 0.007(4)
Cl5 0.128(2) 0.0933(19) 0.107(2) -0.0171(16) 0.0551(17) -0.0081(16)
Cl6 0.230(4) 0.138(3) 0.151(3) 0.060(2) 0.126(3) 0.088(3)
C19 0.139(9) 0.106(9) 0.129(9) 0.030(7) 0.069(8) 0.032(7)
Cl7 0.118(3) 0.178(4) 0.364(7) 0.057(5) 0.029(4) -0.010(3)
Cl8 0.189(4) 0.245(6) 0.364(7) -0.094(5) 0.163(5) -0.037(4)
C20 0.063(7) 0.252(18) 0.220(15) 0.138(13) -0.016(8) -0.047(9)
O5 0.084(4) 0.155(7) 0.093(5) 0.006(4) 0.019(4) -0.030(4)
O6 0.093(8) 0.205(15) 0.120(9) 0.038(10) 0.034(7) 0.010(9)

loop_
_atom_type_symbol
_atom_type_description
_atom_type_scat_dispersion_real
_atom_type_scat_dispersion_imag
_atom_type_scat_source
C C 0.0033 0.0016 'International Tables Vol C Tables 4.2.6.8 and 6.1.1.4'
H H 0.0000 0.0000 'International Tables Vol C Tables 4.2.6.8 and 6.1.1.4'
O O 0.0106 0.0060 'International Tables Vol C Tables 4.2.6.8 and 6.1.1.4'
P P 0.1023 0.0942 'International Tables Vol C Tables 4.2.6.8 and 6.1.1.4'
Cl Cl 0.1484 0.1585 'International Tables Vol C Tables 4.2.6.8 and 6.1.1.4'
Pd Pd -0.9988 1.0072 'International Tables Vol C Tables 4.2.6.8 and 6.1.1.4'

loop_
_geom_angle_atom_site_label_1
_geom_angle_atom_site_label_2
_geom_angle_atom_site_label_3
_geom_angle
C5 Pd1 O1 168.5(2)
C5 Pd1 P2 89.9(2)
O1 Pd1 P2 99.36(12)
C5 Pd1 Cl1 86.0(2)
O1 Pd1 Cl1 85.76(13)
P2 Pd1 Cl1 171.00(8)
C6 Pd2 O2 170.7(2)
C6 Pd2 P3 87.3(2)
O2 Pd2 P3 100.92(11)
C6 Pd2 Cl2 86.8(2)
O2 Pd2 Cl2 85.74(11)
P3 Pd2 Cl2 169.25(7)
C17 Pd3 O3 172.9(2)
C17 Pd3 P6 85.87(19)
O3 Pd3 P6 101.17(12)
C17 Pd3 Cl3 87.61(19)
O3 Pd3 Cl3 85.34(12)
P6 Pd3 Cl3 173.41(7)
C18 Pd4 O4 168.3(3)
C18 Pd4 P7 88.8(2)
O4 Pd4 P7 100.63(12)
C18 Pd4 Cl4 88.2(2)
O4 Pd4 Cl4 83.71(12)
P7 Pd4 Cl4 169.18(9)
O1 P1 C21 112.3(3)
O1 P1 C11 112.0(3)
C21 P1 C11 103.8(3)
O1 P1 C1 111.6(3)
C21 P1 C1 107.8(3)
C11 P1 C1 108.9(3)
C31 P2 C41 102.2(3)
C31 P2 C2 103.7(3)
C41 P2 C2 105.2(3)
C31 P2 Pd1 115.8(2)
C41 P2 Pd1 114.7(2)
C2 P2 Pd1 113.7(2)
C51 P3 C61 105.1(3)
C51 P3 C3 102.3(3)
C61 P3 C3 103.5(3)
C51 P3 Pd2 116.1(2)
C61 P3 Pd2 111.4(2)
C3 P3 Pd2 116.9(2)
O2 P4 C71 111.2(3)
O2 P4 C4 111.9(3)
C71 P4 C4 107.6(3)
O2 P4 C81 111.5(3)
C71 P4 C81 109.3(3)
C4 P4 C81 105.3(3)
O3 P5 C11A 112.7(3)
O3 P5 C7 111.5(3)
C11A P5 C7 109.2(3)
O3 P5 C21A 111.7(3)
C11A P5 C21A 105.1(3)
C7 P5 C21A 106.2(3)
C31A P6 C41A 105.4(3)
C31A P6 C8 103.2(3)
C41A P6 C8 103.1(3)
C31A P6 Pd3 115.8(2)
C41A P6 Pd3 112.1(2)
C8 P6 Pd3 115.77(19)
C61A P7 C51A 102.8(3)
C61A P7 C9 102.5(3)
C51A P7 C9 104.9(3)
C61A P7 Pd4 116.4(2)
C51A P7 Pd4 116.5(2)
C9 P7 Pd4 112.11(19)
O4 P8 C81A 111.1(3)
O4 P8 C71A 112.2(3)
C81A P8 C71A 106.9(3)
O4 P8 C10 110.2(3)
C81A P8 C10 107.4(3)
C71A P8 C10 109.0(3)
P1 O1 Pd1 120.0(2)
P4 O2 Pd2 114.9(2)
P5 O3 Pd3 113.1(2)
P8 O4 Pd4 117.9(2)
C2 C1 C4 88.9(4)
C2 C1 P1 121.2(4)
C4 C1 P1 115.6(4)
C2 C1 H1A 109.8
C4 C1 H1A 109.8
P1 C1 H1A 109.8
C3 C2 C1 87.7(4)
C3 C2 P2 113.4(4)
C1 C2 P2 118.7(4)
C3 C2 H2A 111.7
C1 C2 H2A 111.7
P2 C2 H2A 111.7
C2 C3 C4 89.0(4)
C2 C3 P3 115.2(4)
C4 C3 P3 116.4(4)
C2 C3 H3A 111.5
C4 C3 H3A 111.5
P3 C3 H3A 111.5
C1 C4 C3 87.2(4)
C1 C4 P4 115.4(4)
C3 C4 P4 123.5(4)
C1 C4 H4A 109.5
C3 C4 H4A 109.5
P4 C4 H4A 109.5
Pd1 C5 H5A 109.5
Pd1 C5 H5B 109.5
H5A C5 H5B 109.5
Pd1 C5 H5C 109.5
H5A C5 H5C 109.5
H5B C5 H5C 109.5
Pd2 C6 H6A 109.5
Pd2 C6 H6B 109.5
H6A C6 H6B 109.5
Pd2 C6 H6C 109.5
H6A C6 H6C 109.5
H6B C6 H6C 109.5
C10 C7 C8 87.9(4)
C10 C7 P5 117.3(4)
C8 C7 P5 120.7(4)
C10 C7 H7A 109.7
C8 C7 H7A 109.7
P5 C7 H7A 109.7
C9 C8 C7 87.5(4)
C9 C8 P6 115.2(4)
C7 C8 P6 117.9(4)
C9 C8 H8A 111.4
C7 C8 H8A 111.4
P6 C8 H8A 111.4
C10 C9 C8 89.4(4)
C10 C9 P7 118.9(4)
C8 C9 P7 113.7(4)
C10 C9 H9A 111.0
C8 C9 H9A 111.0
P7 C9 H9A 111.0
C9 C10 C7 89.7(4)
C9 C10 P8 123.0(4)
C7 C10 P8 114.5(4)
C9 C10 H10A 109.3
C7 C10 H10A 109.3
P8 C10 H10A 109.3
Pd3 C17 H17A 109.5
Pd3 C17 H17B 109.5
H17A C17 H17B 109.5
Pd3 C17 H17C 109.5
H17A C17 H17C 109.5
H17B C17 H17C 109.5
Pd4 C18 H18A 109.5
Pd4 C18 H18B 109.5
H18A C18 H18B 109.5
Pd4 C18 H18C 109.5
H18A C18 H18C 109.5
H18B C18 H18C 109.5
C12 C11 C16 121.0(7)
C12 C11 P1 115.2(6)
C16 C11 P1 123.6(6)
C11 C12 C13 117.4(8)
C11 C12 H12 121.3
C13 C12 H12 121.3
C14 C13 C12 122.4(9)
C14 C13 H13 118.8
C12 C13 H13 118.8
C13 C14 C15 117.9(9)
C13 C14 H14 121.0
C15 C14 H14 121.0
C14 C15 C16 122.3(9)
C14 C15 H15 118.8
C16 C15 H15 118.8
C11 C16 C15 118.7(8)
C11 C16 H16 120.7
C15 C16 H16 120.7
C22 C21 C26 118.1(6)
C22 C21 P1 123.3(5)
C26 C21 P1 118.4(5)
C23 C22 C21 120.5(7)
C23 C22 H22 119.8
C21 C22 H22 119.8
C24 C23 C22 120.6(8)
C24 C23 H23 119.7
C22 C23 H23 119.7
C25 C24 C23 119.4(7)
C25 C24 H24 120.3
C23 C24 H24 120.3
C24 C25 C26 121.3(8)
C24 C25 H25 119.4
C26 C25 H25 119.4
C25 C26 C21 120.1(7)
C25 C26 H26 119.9
C21 C26 H26 119.9
C36 C31 C32 118.3(7)
C36 C31 P2 123.5(6)
C32 C31 P2 118.1(6)
C31 C32 C33 118.3(9)
C31 C32 H32 120.9
C33 C32 H32 120.9
C34 C33 C32 121.0(10)
C34 C33 H33 119.5
C32 C33 H33 119.5
C33 C34 C35 120.1(10)
C33 C34 H34 119.9
C35 C34 H34 119.9
C34 C35 C36 118.9(10)
C34 C35 H35 120.5
C36 C35 H35 120.5
C31 C36 C35 123.3(9)
C31 C36 H36 118.4
C35 C36 H36 118.4
C42 C41 C46 117.1(6)
C42 C41 P2 118.3(5)
C46 C41 P2 124.6(5)
C41 C42 C43 121.6(7)
C41 C42 H42 119.2
C43 C42 H42 119.2
C44 C43 C42 120.0(7)
C44 C43 H43 120.0
C42 C43 H43 120.0
C45 C44 C43 118.7(7)
C45 C44 H44 120.6
C43 C44 H44 120.6
C44 C45 C46 121.9(7)
C44 C45 H45 119.0
C46 C45 H45 119.0
C41 C46 C45 120.5(6)
C41 C46 H46 119.8
C45 C46 H46 119.8
C56 C51 C52 116.8(8)
C56 C51 P3 123.2(6)
C52 C51 P3 120.0(6)
C53 C52 C51 125.0(9)
C53 C52 H52 117.5
C51 C52 H52 117.5
C54 C53 C52 117.0(10)
C54 C53 H53 121.5
C52 C53 H53 121.5
C53 C54 C55 120.7(10)
C53 C54 H54 119.7
C55 C54 H54 119.7
C54 C55 C56 120.5(12)
C54 C55 H55 119.7
C56 C55 H55 119.7
C51 C56 C55 119.9(10)
C51 C56 H56 120.1
C55 C56 H56 120.1
C62 C61 C66 116.5(6)
C62 C61 P3 124.7(5)
C66 C61 P3 118.7(5)
C63 C62 C61 123.3(8)
C63 C62 H62 118.4
C61 C62 H62 118.4
C64 C63 C62 119.1(9)
C64 C63 H63 120.5
C62 C63 H63 120.5
C63 C64 C65 121.3(9)
C63 C64 H64 119.3
C65 C64 H64 119.3
C64 C65 C66 119.4(9)
C64 C65 H65 120.3
C66 C65 H65 120.3
C61 C66 C65 120.2(8)
C61 C66 H66 119.9
C65 C66 H66 119.9
C72 C71 C76 118.2(6)
C72 C71 P4 118.7(5)
C76 C71 P4 123.0(5)
C73 C72 C71 120.9(7)
C73 C72 H72 119.6
C71 C72 H72 119.6
C74 C73 C72 121.4(7)
C74 C73 H73 119.3
C72 C73 H73 119.3
C73 C74 C75 119.0(7)
C73 C74 H74 120.5
C75 C74 H74 120.5
C76 C75 C74 121.0(7)
C76 C75 H75 119.5
C74 C75 H75 119.5
C75 C76 C71 119.5(6)
C75 C76 H76 120.2
C71 C76 H76 120.2
C82 C81 C86 119.1(6)
C82 C81 P4 120.4(5)
C86 C81 P4 120.4(5)
C81 C82 C83 121.2(7)
C81 C82 H82 119.4
C83 C82 H82 119.4
C84 C83 C82 119.8(7)
C84 C83 H83 120.1
C82 C83 H83 120.1
C83 C84 C85 121.0(7)
C83 C84 H84 119.5
C85 C84 H84 119.5
C84 C85 C86 119.0(7)
C84 C85 H85 120.5
C86 C85 H85 120.5
C81 C86 C85 119.8(7)
C81 C86 H86 120.1
C85 C86 H86 120.1
C12A C11A C16A 120.2(6)
C12A C11A P5 117.5(5)
C16A C11A P5 122.2(5)
C13A C12A C11A 120.3(7)
C13A C12A H12A 119.9
C11A C12A H12A 119.9
C12A C13A C14A 119.8(7)
C12A C13A H13A 120.1
C14A C13A H13A 120.1
C15A C14A C13A 117.9(7)
C15A C14A H14A 121.1
C13A C14A H14A 121.1
C14A C15A C16A 122.6(7)
C14A C15A H15A 118.7
C16A C15A H15A 118.7
C15A C16A C11A 119.2(7)
C15A C16A H16A 120.4
C11A C16A H16A 120.4
C22A C21A C26A 119.9(7)
C22A C21A P5 122.7(6)
C26A C21A P5 116.8(6)
C23A C22A C21A 122.4(8)
C23A C22A H22A 118.8
C21A C22A H22A 118.8
C22A C23A C24A 119.2(9)
C22A C23A H23A 120.4
C24A C23A H23A 120.4
C23A C24A C25A 119.8(9)
C23A C24A H24A 120.1
C25A C24A H24A 120.1
C24A C25A C26A 120.5(9)
C24A C25A H25A 119.8
C26A C25A H25A 119.8
C21A C26A C25A 118.0(9)
C21A C26A H26A 121.0
C25A C26A H26A 121.0
C32A C31A C36A 118.0(6)
C32A C31A P6 124.0(5)
C36A C31A P6 118.0(5)
C31A C32A C33A 121.3(7)
C31A C32A H32A 119.3
C33A C32A H32A 119.3
C34A C33A C32A 120.5(7)
C34A C33A H33A 119.7
C32A C33A H33A 119.7
C33A C34A C35A 119.9(7)
C33A C34A H34A 120.0
C35A C34A H34A 120.0
C34A C35A C36A 120.6(7)
C34A C35A H35A 119.7
C36A C35A H35A 119.7
C35A C36A C31A 119.6(7)
C35A C36A H36A 120.2
C31A C36A H36A 120.2
C42A C41A C46A 120.2(7)
C42A C41A P6 122.2(6)
C46A C41A P6 117.5(6)
C41A C42A C43A 117.7(9)
C41A C42A H42A 121.2
C43A C42A H42A 121.2
C44A C43A C42A 118.5(10)
C44A C43A H43A 120.7
C42A C43A H43A 120.7
C45A C44A C43A 123.5(10)
C45A C44A H44A 118.2
C43A C44A H44A 118.2
C44A C45A C46A 118.9(10)
C44A C45A H45A 120.5
C46A C45A H45A 120.5
C45A C46A C41A 121.0(8)
C45A C46A H46A 119.5
C41A C46A H46A 119.5
C56A C51A C52A 117.1(7)
C56A C51A P7 118.1(6)
C52A C51A P7 124.6(5)
C51A C52A C53A 120.7(8)
C51A C52A H52A 119.7
C53A C52A H52A 119.7
C54A C53A C52A 120.9(9)
C54A C53A H53A 119.5
C52A C53A H53A 119.5
C53A C54A C55A 120.1(9)
C53A C54A H54A 120.0
C55A C54A H54A 120.0
C56A C55A C54A 118.8(9)
C56A C55A H55A 120.6
C54A C55A H55A 120.6
C51A C56A C55A 122.2(9)
C51A C56A H56A 118.9
C55A C56A H56A 118.9
C66A C61A C62A 117.8(6)
C66A C61A P7 119.5(5)
C62A C61A P7 122.7(5)
C61A C62A C63A 121.6(7)
C61A C62A H62A 119.2
C63A C62A H62A 119.2
C64A C63A C62A 120.1(8)
C64A C63A H63A 119.9
C62A C63A H63A 119.9
C63A C64A C65A 119.3(7)
C63A C64A H64A 120.4
C65A C64A H64A 120.4
C64A C65A C66A 120.1(7)
C64A C65A H65A 120.0
C66A C65A H65A 120.0
C61A C66A C65A 121.1(7)
C61A C66A H66A 119.5
C65A C66A H66A 119.5
C72A C71A C76A 119.7(7)
C72A C71A P8 121.7(5)
C76A C71A P8 118.5(5)
C71A C72A C73A 119.6(8)
C71A C72A H72A 120.2
C73A C72A H72A 120.2
C74A C73A C72A 120.1(8)
C74A C73A H73A 120.0
C72A C73A H73A 120.0
C75A C74A C73A 121.5(8)
C75A C74A H74A 119.3
C73A C74A H74A 119.3
C74A C75A C76A 119.7(9)
C74A C75A H75A 120.1
C76A C75A H75A 120.1
C71A C76A C75A 119.3(8)
C71A C76A H76A 120.3
C75A C76A H76A 120.3
C86A C81A C82A 119.4(7)
C86A C81A P8 117.9(5)
C82A C81A P8 122.8(5)
C83A C82A C81A 121.2(7)
C83A C82A H82A 119.4
C81A C82A H82A 119.4
C82A C83A C84A 118.3(8)
C82A C83A H83A 120.9
C84A C83A H83A 120.9
C85A C84A C83A 121.0(7)
C85A C84A H84A 119.5
C83A C84A H84A 119.5
C84A C85A C86A 120.5(7)
C84A C85A H85A 119.7
C86A C85A H85A 119.7
C81A C86A C85A 119.7(7)
C81A C86A H86A 120.2
C85A C86A H86A 120.2
Cl5 C19 Cl6 115.4(6)
Cl5 C19 H19A 108.4
Cl6 C19 H19A 108.4
Cl5 C19 H19B 108.4
Cl6 C19 H19B 108.4
H19A C19 H19B 107.5
Cl8 C20 Cl7 117.8(7)
Cl8 C20 H20A 107.9
Cl7 C20 H20A 107.9
Cl8 C20 H20B 107.9
Cl7 C20 H20B 107.9
H20A C20 H20B 107.2

loop_
_geom_bond_atom_site_label_1
_geom_bond_atom_site_label_2
_geom_bond_distance
Pd1 C5 2.036(7)
Pd1 O1 2.212(4)
Pd1 P2 2.2567(19)
Pd1 Cl1 2.366(2)
Pd2 C6 2.038(6)
Pd2 O2 2.215(4)
Pd2 P3 2.2391(18)
Pd2 Cl2 2.3543(18)
Pd3 C17 2.049(6)
Pd3 O3 2.214(4)
Pd3 P6 2.2318(17)
Pd3 Cl3 2.3558(19)
Pd4 C18 2.061(7)
Pd4 O4 2.202(4)
Pd4 P7 2.2508(18)
Pd4 Cl4 2.384(2)
P1 O1 1.494(5)
P1 C21 1.785(7)
P1 C11 1.808(7)
P1 C1 1.814(6)
P2 C31 1.812(7)
P2 C41 1.831(6)
P2 C2 1.855(5)
P3 C51 1.824(7)
P3 C61 1.836(6)
P3 C3 1.876(6)
P4 O2 1.497(4)
P4 C71 1.780(6)
P4 C4 1.807(6)
P4 C81 1.808(6)
P5 O3 1.501(4)
P5 C11A 1.802(6)
P5 C7 1.803(6)
P5 C21A 1.823(7)
P6 C31A 1.828(6)
P6 C41A 1.841(7)
P6 C8 1.866(6)
P7 C61A 1.821(7)
P7 C51A 1.835(7)
P7 C9 1.868(6)
P8 O4 1.498(4)
P8 C81A 1.781(7)
P8 C71A 1.798(7)
P8 C10 1.806(6)
C1 C2 1.570(8)
C1 C4 1.575(8)
C1 H1A 0.9900
C2 C3 1.568(8)
C2 H2A 0.9900
C3 C4 1.577(8)
C3 H3A 0.9900
C4 H4A 0.9900
C5 H5A 0.9700
C5 H5B 0.9700
C5 H5C 0.9700
C6 H6A 0.9700
C6 H6B 0.9700
C6 H6C 0.9700
C7 C10 1.566(8)
C7 C8 1.581(8)
C7 H7A 0.9900
C8 C9 1.576(8)
C8 H8A 0.9900
C9 C10 1.529(8)
C9 H9A 0.9900
C10 H10A 0.9900
C17 H17A 0.9700
C17 H17B 0.9700
C17 H17C 0.9700
C18 H18A 0.9700
C18 H18B 0.9700
C18 H18C 0.9700
C11 C12 1.361(9)
C11 C16 1.368(9)
C12 C13 1.440(11)
C12 H12 0.9400
C13 C14 1.339(11)
C13 H13 0.9400
C14 C15 1.355(12)
C14 H14 0.9400
C15 C16 1.405(11)
C15 H15 0.9400
C16 H16 0.9400
C21 C22 1.381(9)
C21 C26 1.393(9)
C22 C23 1.375(10)
C22 H22 0.9400
C23 C24 1.369(11)
C23 H23 0.9400
C24 C25 1.349(11)
C24 H24 0.9400
C25 C26 1.373(10)
C25 H25 0.9400
C26 H26 0.9400
C31 C36 1.346(10)
C31 C32 1.405(9)
C32 C33 1.432(12)
C32 H32 0.9400
C33 C34 1.357(15)
C33 H33 0.9400
C34 C35 1.364(14)
C34 H34 0.9400
C35 C36 1.399(12)
C35 H35 0.9400
C36 H36 0.9400
C41 C42 1.377(8)
C41 C46 1.379(8)
C42 C43 1.381(10)
C42 H42 0.9400
C43 C44 1.375(10)
C43 H43 0.9400
C44 C45 1.336(10)
C44 H44 0.9400
C45 C46 1.384(9)
C45 H45 0.9400
C46 H46 0.9400
C51 C56 1.349(11)
C51 C52 1.356(10)
C52 C53 1.352(11)
C52 H52 0.9400
C53 C54 1.347(15)
C53 H53 0.9400
C54 C55 1.349(16)
C54 H54 0.9400
C55 C56 1.385(13)
C55 H55 0.9400
C56 H56 0.9400
C61 C62 1.363(9)
C61 C66 1.372(9)
C62 C63 1.354(10)
C62 H62 0.9400
C63 C64 1.323(11)
C63 H63 0.9400
C64 C65 1.345(12)
C64 H64 0.9400
C65 C66 1.395(10)
C65 H65 0.9400
C66 H66 0.9400
C71 C72 1.394(8)
C71 C76 1.394(8)
C72 C73 1.359(10)
C72 H72 0.9400
C73 C74 1.345(11)
C73 H73 0.9400
C74 C75 1.396(9)
C74 H74 0.9400
C75 C76 1.370(9)
C75 H75 0.9400
C76 H76 0.9400
C81 C82 1.349(8)
C81 C86 1.379(8)
C82 C83 1.370(9)
C82 H82 0.9400
C83 C84 1.348(10)
C83 H83 0.9400
C84 C85 1.362(10)
C84 H84 0.9400
C85 C86 1.396(10)
C85 H85 0.9400
C86 H86 0.9400
C11A C12A 1.365(8)
C11A C16A 1.374(8)
C12A C13A 1.362(9)
C12A H12A 0.9400
C13A C14A 1.430(10)
C13A H13A 0.9400
C14A C15A 1.333(10)
C14A H14A 0.9400
C15A C16A 1.371(9)
C15A H15A 0.9400
C16A H16A 0.9400
C21A C22A 1.360(9)
C21A C26A 1.387(10)
C22A C23A 1.359(10)
C22A H22A 0.9400
C23A C24A 1.363(14)
C23A H23A 0.9400
C24A C25A 1.395(13)
C24A H24A 0.9400
C25A C26A 1.396(12)
C25A H25A 0.9400
C26A H26A 0.9400
C31A C32A 1.359(9)
C31A C36A 1.401(9)
C32A C33A 1.387(9)
C32A H32A 0.9400
C33A C34A 1.352(10)
C33A H33A 0.9400
C34A C35A 1.352(10)
C34A H34A 0.9400
C35A C36A 1.399(9)
C35A H35A 0.9400
C36A H36A 0.9400
C41A C42A 1.381(9)
C41A C46A 1.394(9)
C42A C43A 1.434(12)
C42A H42A 0.9400
C43A C44A 1.360(14)
C43A H43A 0.9400
C44A C45A 1.342(14)
C44A H44A 0.9400
C45A C46A 1.357(10)
C45A H45A 0.9400
C46A H46A 0.9400
C51A C56A 1.345(9)
C51A C52A 1.371(9)
C52A C53A 1.376(10)
C52A H52A 0.9400
C53A C54A 1.302(12)
C53A H53A 0.9400
C54A C55A 1.375(13)
C54A H54A 0.9400
C55A C56A 1.363(11)
C55A H55A 0.9400
C56A H56A 0.9400
C61A C66A 1.369(9)
C61A C62A 1.378(9)
C62A C63A 1.382(9)
C62A H62A 0.9400
C63A C64A 1.367(10)
C63A H63A 0.9400
C64A C65A 1.371(10)
C64A H64A 0.9400
C65A C66A 1.395(9)
C65A H65A 0.9400
C66A H66A 0.9400
C71A C72A 1.370(9)
C71A C76A 1.399(9)
C72A C73A 1.407(10)
C72A H72A 0.9400
C73A C74A 1.365(11)
C73A H73A 0.9400
C74A C75A 1.342(12)
C74A H74A 0.9400
C75A C76A 1.416(11)
C75A H75A 0.9400
C76A H76A 0.9400
C81A C86A 1.371(9)
C81A C82A 1.409(9)
C82A C83A 1.379(10)
C82A H82A 0.9400
C83A C84A 1.395(11)
C83A H83A 0.9400
C84A C85A 1.369(10)
C84A H84A 0.9400
C85A C86A 1.395(10)
C85A H85A 0.9400
C86A H86A 0.9400
Cl5 C19 1.681(10)
Cl6 C19 1.731(10)
C19 H19A 0.9800
C19 H19B 0.9800
Cl7 C20 1.674(12)
Cl8 C20 1.627(12)
C20 H20A 0.9800
C20 H20B 0.9800

loop_
_geom_torsion_atom_site_label_1
_geom_torsion_atom_site_label_2
_geom_torsion_atom_site_label_3
_geom_torsion_atom_site_label_4
_geom_torsion
C5 Pd1 P2 C31 -38.0(3)
O1 Pd1 P2 C31 148.8(3)
C5 Pd1 P2 C41 80.8(3)
O1 Pd1 P2 C41 -92.4(2)
C5 Pd1 P2 C2 -158.0(3)
O1 Pd1 P2 C2 28.8(2)
C6 Pd2 P3 C51 -40.1(3)
O2 Pd2 P3 C51 135.6(3)
Cl2 Pd2 P3 C51 -96.8(4)
C6 Pd2 P3 C61 80.1(3)
O2 Pd2 P3 C61 -104.2(2)
Cl2 Pd2 P3 C61 23.4(5)
C6 Pd2 P3 C3 -161.1(3)
O2 Pd2 P3 C3 14.6(2)
Cl2 Pd2 P3 C3 142.2(4)
C17 Pd3 P6 C31A -76.0(3)
O3 Pd3 P6 C31A 104.5(3)
C17 Pd3 P6 C41A 45.0(3)
O3 Pd3 P6 C41A -134.5(3)
C17 Pd3 P6 C8 163.0(3)
O3 Pd3 P6 C8 -16.5(2)
C18 Pd4 P7 C61A 42.6(3)
O4 Pd4 P7 C61A -144.3(3)
Cl4 Pd4 P7 C61A -31.5(5)
C18 Pd4 P7 C51A -79.1(3)
O4 Pd4 P7 C51A 94.1(3)
Cl4 Pd4 P7 C51A -153.1(4)
C18 Pd4 P7 C9 160.1(3)
O4 Pd4 P7 C9 -26.8(2)
Cl4 Pd4 P7 C9 86.1(5)
C21 P1 O1 Pd1 68.3(3)
C11 P1 O1 Pd1 -175.2(3)
C1 P1 O1 Pd1 -52.8(3)
C5 Pd1 O1 P1 -133.9(12)
P2 Pd1 O1 P1 9.5(3)
Cl1 Pd1 O1 P1 -178.0(3)
C71 P4 O2 Pd2 56.9(3)
C4 P4 O2 Pd2 -63.4(3)
C81 P4 O2 Pd2 179.1(2)
P3 Pd2 O2 P4 25.8(2)
Cl2 Pd2 O2 P4 -145.6(2)
C11A P5 O3 Pd3 -56.6(3)
C7 P5 O3 Pd3 66.6(3)
C21A P5 O3 Pd3 -174.8(3)
P6 Pd3 O3 P5 -25.7(3)
Cl3 Pd3 O3 P5 155.4(3)
C81A P8 O4 Pd4 176.0(3)
C71A P8 O4 Pd4 -64.4(3)
C10 P8 O4 Pd4 57.2(4)
C18 Pd4 O4 P8 128.9(13)
P7 Pd4 O4 P8 -14.8(3)
Cl4 Pd4 O4 P8 175.2(3)
O1 P1 C1 C2 68.7(5)
C21 P1 C1 C2 -55.1(5)
C11 P1 C1 C2 -167.2(4)
O1 P1 C1 C4 -36.8(5)
C21 P1 C1 C4 -160.5(4)
C11 P1 C1 C4 87.4(5)
C4 C1 C2 C3 -20.1(4)
P1 C1 C2 C3 -139.8(4)
C4 C1 C2 P2 95.4(4)
P1 C1 C2 P2 -24.2(6)
C31 P2 C2 C3 -48.4(5)
C41 P2 C2 C3 -155.4(4)
Pd1 P2 C2 C3 78.2(4)
C31 P2 C2 C1 -149.2(4)
C41 P2 C2 C1 103.8(4)
Pd1 P2 C2 C1 -22.6(5)
C1 C2 C3 C4 20.1(4)
P2 C2 C3 C4 -100.3(4)
C1 C2 C3 P3 -98.8(4)
P2 C2 C3 P3 140.8(3)
C51 P3 C3 C2 -42.0(5)
C61 P3 C3 C2 -151.0(4)
Pd2 P3 C3 C2 86.0(4)
C51 P3 C3 C4 -144.1(4)
C61 P3 C3 C4 106.8(4)
Pd2 P3 C3 C4 -16.1(5)
C2 C1 C4 C3 20.0(4)
P1 C1 C4 C3 144.4(4)
C2 C1 C4 P4 146.1(4)
P1 C1 C4 P4 -89.5(5)
C2 C3 C4 C1 -20.0(4)
P3 C3 C4 C1 97.7(4)
C2 C3 C4 P4 -138.9(4)
P3 C3 C4 P4 -21.1(6)
O2 P4 C4 C1 -35.9(5)
C71 P4 C4 C1 -158.2(4)
C81 P4 C4 C1 85.3(5)
O2 P4 C4 C3 68.6(5)
C71 P4 C4 C3 -53.8(5)
C81 P4 C4 C3 -170.2(5)
O3 P5 C7 C10 33.1(5)
C11A P5 C7 C10 158.4(4)
C21A P5 C7 C10 -88.7(5)
O3 P5 C7 C8 -71.8(5)
C11A P5 C7 C8 53.4(5)
C21A P5 C7 C8 166.3(4)
C10 C7 C8 C9 17.3(4)
P5 C7 C8 C9 138.1(4)
C10 C7 C8 P6 -99.9(5)
P5 C7 C8 P6 20.8(6)
C31A P6 C8 C9 149.4(4)
C41A P6 C8 C9 39.9(5)
Pd3 P6 C8 C9 -82.9(4)
C31A P6 C8 C7 -109.4(4)
C41A P6 C8 C7 141.0(5)
Pd3 P6 C8 C7 18.2(5)
C7 C8 C9 C10 -17.8(4)
P6 C8 C9 C10 102.0(4)
C7 C8 C9 P7 103.8(4)
P6 C8 C9 P7 -136.5(3)
C61A P7 C9 C10 150.5(4)
C51A P7 C9 C10 -102.4(5)
Pd4 P7 C9 C10 24.9(5)
C61A P7 C9 C8 47.2(5)
C51A P7 C9 C8 154.2(4)
Pd4 P7 C9 C8 -78.4(4)
C8 C9 C10 C7 17.9(4)
P7 C9 C10 C7 -99.1(5)
C8 C9 C10 P8 137.3(5)
P7 C9 C10 P8 20.3(7)
C8 C7 C10 C9 -17.9(4)
P5 C7 C10 C9 -141.6(4)
C8 C7 C10 P8 -144.5(4)
P5 C7 C10 P8 91.8(5)
O4 P8 C10 C9 -68.9(5)
C81A P8 C10 C9 170.0(5)
C71A P8 C10 C9 54.6(6)
O4 P8 C10 C7 37.8(5)
C81A P8 C10 C7 -83.2(5)
C71A P8 C10 C7 161.3(4)
O1 P1 C11 C12 -24.7(6)
C21 P1 C11 C12 96.7(6)
C1 P1 C11 C12 -148.6(5)
O1 P1 C11 C16 159.3(5)
C21 P1 C11 C16 -79.3(6)
C1 P1 C11 C16 35.4(6)
C16 C11 C12 C13 4.7(10)
P1 C11 C12 C13 -171.4(5)
C11 C12 C13 C14 -1.1(12)
C12 C13 C14 C15 -1.7(14)
C13 C14 C15 C16 1.0(15)
C12 C11 C16 C15 -5.4(11)
P1 C11 C16 C15 170.4(6)
C14 C15 C16 C11 2.5(13)
O1 P1 C21 C22 -179.6(6)
C11 P1 C21 C22 59.2(7)
C1 P1 C21 C22 -56.3(7)
O1 P1 C21 C26 5.9(6)
C11 P1 C21 C26 -115.4(6)
C1 P1 C21 C26 129.2(5)
C26 C21 C22 C23 0.6(11)
P1 C21 C22 C23 -174.0(6)
C21 C22 C23 C24 -2.2(12)
C22 C23 C24 C25 2.9(13)
C23 C24 C25 C26 -2.0(13)
C24 C25 C26 C21 0.4(12)
C22 C21 C26 C25 0.3(10)
P1 C21 C26 C25 175.2(6)
C41 P2 C31 C36 16.6(7)
C2 P2 C31 C36 -92.6(7)
Pd1 P2 C31 C36 142.1(6)
C41 P2 C31 C32 -160.5(5)
C2 P2 C31 C32 90.2(6)
Pd1 P2 C31 C32 -35.1(6)
C36 C31 C32 C33 1.1(11)
P2 C31 C32 C33 178.4(6)
C31 C32 C33 C34 -2.7(13)
C32 C33 C34 C35 4.1(16)
C33 C34 C35 C36 -3.9(16)
C32 C31 C36 C35 -1.0(13)
P2 C31 C36 C35 -178.2(8)
C34 C35 C36 C31 2.4(16)
C31 P2 C41 C42 97.1(6)
C2 P2 C41 C42 -154.9(5)
Pd1 P2 C41 C42 -29.1(6)
C31 P2 C41 C46 -82.3(6)
C2 P2 C41 C46 25.7(6)
Pd1 P2 C41 C46 151.5(5)
C46 C41 C42 C43 3.2(11)
P2 C41 C42 C43 -176.2(6)
C41 C42 C43 C44 -0.6(13)
C42 C43 C44 C45 -3.3(13)
C43 C44 C45 C46 4.5(12)
C42 C41 C46 C45 -2.1(10)
P2 C41 C46 C45 177.4(5)
C44 C45 C46 C41 -1.8(11)
C61 P3 C51 C56 21.4(8)
C3 P3 C51 C56 -86.5(8)
Pd2 P3 C51 C56 145.0(7)
C61 P3 C51 C52 -159.6(6)
C3 P3 C51 C52 92.6(6)
Pd2 P3 C51 C52 -36.0(6)
C56 C51 C52 C53 0.7(13)
P3 C51 C52 C53 -178.4(7)
C51 C52 C53 C54 -2.2(15)
C52 C53 C54 C55 0.0(19)
C53 C54 C55 C56 4(2)
C52 C51 C56 C55 2.8(15)
P3 C51 C56 C55 -178.1(10)
C54 C55 C56 C51 -5(2)
C51 P3 C61 C62 -72.1(7)
C3 P3 C61 C62 34.8(7)
Pd2 P3 C61 C62 161.3(6)
C51 P3 C61 C66 110.2(6)
C3 P3 C61 C66 -142.9(6)
Pd2 P3 C61 C66 -16.3(6)
C66 C61 C62 C63 -3.0(12)
P3 C61 C62 C63 179.3(7)
C61 C62 C63 C64 -0.6(14)
C62 C63 C64 C65 4.8(16)
C63 C64 C65 C66 -5.2(16)
C62 C61 C66 C65 2.5(11)
P3 C61 C66 C65 -179.7(6)
C64 C65 C66 C61 1.4(14)
O2 P4 C71 C72 27.2(6)
C4 P4 C71 C72 150.0(5)
C81 P4 C71 C72 -96.3(6)
O2 P4 C71 C76 -155.1(5)
C4 P4 C71 C76 -32.3(6)
C81 P4 C71 C76 81.5(6)
C76 C71 C72 C73 3.0(11)
P4 C71 C72 C73 -179.1(7)
C71 C72 C73 C74 -0.5(14)
C72 C73 C74 C75 -1.9(14)
C73 C74 C75 C76 1.7(13)
C74 C75 C76 C71 0.8(11)
C72 C71 C76 C75 -3.1(10)
P4 C71 C76 C75 179.1(5)
O2 P4 C81 C82 -14.6(6)
C71 P4 C81 C82 108.7(5)
C4 P4 C81 C82 -136.0(5)
O2 P4 C81 C86 169.5(5)
C71 P4 C81 C86 -67.2(6)
C4 P4 C81 C86 48.0(6)
C86 C81 C82 C83 -3.6(10)
P4 C81 C82 C83 -179.6(5)
C81 C82 C83 C84 1.1(11)
C82 C83 C84 C85 1.6(12)
C83 C84 C85 C86 -1.7(12)
C82 C81 C86 C85 3.5(10)
P4 C81 C86 C85 179.5(5)
C84 C85 C86 C81 -0.9(11)
O3 P5 C11A C12A -23.5(6)
C7 P5 C11A C12A -148.0(5)
C21A P5 C11A C12A 98.4(6)
O3 P5 C11A C16A 158.5(5)
C7 P5 C11A C16A 34.0(6)
C21A P5 C11A C16A -79.6(6)
C16A C11A C12A C13A 1.5(10)
P5 C11A C12A C13A -176.5(6)
C11A C12A C13A C14A -2.2(11)
C12A C13A C14A C15A 1.1(12)
C13A C14A C15A C16A 0.6(12)
C14A C15A C16A C11A -1.3(11)
C12A C11A C16A C15A 0.2(10)
P5 C11A C16A C15A 178.1(5)
O3 P5 C21A C22A -166.4(5)
C11A P5 C21A C22A 71.0(6)
C7 P5 C21A C22A -44.7(6)
O3 P5 C21A C26A 22.8(6)
C11A P5 C21A C26A -99.7(6)
C7 P5 C21A C26A 144.6(5)
C26A C21A C22A C23A -2.9(11)
P5 C21A C22A C23A -173.4(6)
C21A C22A C23A C24A 2.7(12)
C22A C23A C24A C25A -0.4(14)
C23A C24A C25A C26A -1.5(14)
C22A C21A C26A C25A 0.8(11)
P5 C21A C26A C25A 171.8(6)
C24A C25A C26A C21A 1.3(12)
C41A P6 C31A C32A 73.3(6)
C8 P6 C31A C32A -34.5(7)
Pd3 P6 C31A C32A -162.1(5)
C41A P6 C31A C36A -107.6(5)
C8 P6 C31A C36A 144.5(5)
Pd3 P6 C31A C36A 17.0(6)
C36A C31A C32A C33A 1.5(11)
P6 C31A C32A C33A -179.4(6)
C31A C32A C33A C34A -0.9(12)
C32A C33A C34A C35A 0.6(12)
C33A C34A C35A C36A -0.8(12)
C34A C35A C36A C31A 1.4(11)
C32A C31A C36A C35A -1.8(10)
P6 C31A C36A C35A 179.1(5)
C31A P6 C41A C42A -10.8(7)
C8 P6 C41A C42A 97.1(6)
Pd3 P6 C41A C42A -137.7(5)
C31A P6 C41A C46A 166.2(5)
C8 P6 C41A C46A -85.9(6)
Pd3 P6 C41A C46A 39.4(6)
C46A C41A C42A C43A 3.8(11)
P6 C41A C42A C43A -179.2(6)
C41A C42A C43A C44A -2.1(13)
C42A C43A C44A C45A 0.6(16)
C43A C44A C45A C46A -0.8(16)
C44A C45A C46A C41A 2.6(12)
C42A C41A C46A C45A -4.2(11)
P6 C41A C46A C45A 178.7(6)
C61A P7 C51A C56A -89.7(7)
C9 P7 C51A C56A 163.4(7)
Pd4 P7 C51A C56A 38.8(8)
C61A P7 C51A C52A 86.6(7)
C9 P7 C51A C52A -20.2(8)
Pd4 P7 C51A C52A -144.8(6)
C56A C51A C52A C53A -2.0(13)
P7 C51A C52A C53A -178.4(7)
C51A C52A C53A C54A 2.2(16)
C52A C53A C54A C55A -0.1(18)
C53A C54A C55A C56A -2.1(18)
C52A C51A C56A C55A -0.3(15)
P7 C51A C56A C55A 176.4(9)
C54A C55A C56A C51A 2.3(18)
C51A P7 C61A C66A 153.1(5)
C9 P7 C61A C66A -98.2(5)
Pd4 P7 C61A C66A 24.5(6)
C51A P7 C61A C62A -28.2(6)
C9 P7 C61A C62A 80.4(6)
Pd4 P7 C61A C62A -156.9(5)
C66A C61A C62A C63A -1.9(10)
P7 C61A C62A C63A 179.5(6)
C61A C62A C63A C64A 0.6(12)
C62A C63A C64A C65A 1.9(12)
C63A C64A C65A C66A -3.1(12)
C62A C61A C66A C65A 0.6(10)
P7 C61A C66A C65A 179.4(5)
C64A C65A C66A C61A 1.8(11)
O4 P8 C71A C72A 170.0(6)
C81A P8 C71A C72A -68.0(7)
C10 P8 C71A C72A 47.8(7)
O4 P8 C71A C76A -10.0(7)
C81A P8 C71A C76A 112.0(6)
C10 P8 C71A C76A -132.3(6)
C76A C71A C72A C73A -0.4(12)
P8 C71A C72A C73A 179.6(6)
C71A C72A C73A C74A 1.6(13)
C72A C73A C74A C75A 0.1(14)
C73A C74A C75A C76A -2.8(14)
C72A C71A C76A C75A -2.3(12)
P8 C71A C76A C75A 177.8(6)
C74A C75A C76A C71A 3.9(13)
O4 P8 C81A C86A 23.0(6)
C71A P8 C81A C86A -99.7(6)
C10 P8 C81A C86A 143.5(5)
O4 P8 C81A C82A -159.0(6)
C71A P8 C81A C82A 78.3(6)
C10 P8 C81A C82A -38.5(7)
C86A C81A C82A C83A 0.4(11)
P8 C81A C82A C83A -177.6(6)
C81A C82A C83A C84A 0.5(12)
C82A C83A C84A C85A -1.1(13)
C83A C84A C85A C86A 1.0(13)
C82A C81A C86A C85A -0.6(11)
P8 C81A C86A C85A 177.5(6)
C84A C85A C86A C81A -0.1(12)
